data_2224796
loop_
_publ_author_name
'Tillmann, Jan'
'Lerner, Hans-Wolfram'
'Bolte, Michael'

_publ_section_title
;
 Tetrabutylammonium tris(methylsulfanylmethyl)phenylborate
;
_journal_coeditor_code VM2016
_journal_issue 1
_journal_name_full 'Acta Crystallographica Section E'
_journal_page_first o203
_journal_paper_doi 10.1107/S1600536809054026
_journal_volume 66
_journal_year 2010
_chemical_formula_iupac 'C16 H36 N +, C12 H20 B S3 -'
_chemical_formula_moiety 'C16 H36 N +, C12 H20 B S3 -'
_chemical_formula_sum 'C28 H56 B N S3'
_chemical_formula_weight 513.73
_chemical_name_systematic
;
Tetrabutylammonium tris(methylsulfanylmethyl)phenylborate
;
_space_group_IT_number 14
_symmetry_cell_setting monoclinic
_symmetry_space_group_name_Hall '-P 2yn'
_symmetry_space_group_name_H-M 'P 1 21/n 1'
_atom_sites_solution_hydrogens geom
_atom_sites_solution_primary direct
_atom_sites_solution_secondary difmap
_audit_creation_method SHELXL-97
_cell_angle_alpha 90.00
_cell_angle_beta 92.215(7)
_cell_angle_gamma 90.00
_cell_formula_units_Z 4
_cell_length_a 9.8449(8)
_cell_length_b 15.6802(9)
_cell_length_c 20.8870(17)
_cell_measurement_reflns_used 13831
_cell_measurement_temperature 173(2)
_cell_measurement_theta_max 25.9
_cell_measurement_theta_min 3.5
_cell_volume 3221.9(4)
_computing_cell_refinement 'X-AREA (Stoe & Cie, 2001)'
_computing_data_collection 'X-AREA (Stoe & Cie, 2001)'
_computing_data_reduction 'X-AREA (Stoe & Cie, 2001)'
_computing_molecular_graphics 'XP (Sheldrick, 2008)'
_computing_publication_material 'SHELXL97 (Sheldrick, 2008)'
_computing_structure_refinement 'SHELXL97 (Sheldrick, 2008)'
_computing_structure_solution 'SHELXS97 (Sheldrick, 2008)'
_diffrn_ambient_temperature 173(2)
_diffrn_measured_fraction_theta_full 0.994
_diffrn_measured_fraction_theta_max 0.969
_diffrn_measurement_device_type 'Stoe IPDS-II two-circle'
_diffrn_measurement_method \w
_diffrn_radiation_monochromator graphite
_diffrn_radiation_source 'fine-focus sealed tube'
_diffrn_radiation_type MoK\a
_diffrn_radiation_wavelength 0.71073
_diffrn_reflns_av_R_equivalents 0.0664
_diffrn_reflns_av_sigmaI/netI 0.0568
_diffrn_reflns_limit_h_max 11
_diffrn_reflns_limit_h_min -10
_diffrn_reflns_limit_k_max 19
_diffrn_reflns_limit_k_min -16
_diffrn_reflns_limit_l_max 25
_diffrn_reflns_limit_l_min -25
_diffrn_reflns_number 17239
_diffrn_reflns_theta_full 25.00
_diffrn_reflns_theta_max 25.80
_diffrn_reflns_theta_min 3.44
_diffrn_standards_number 0
_exptl_absorpt_coefficient_mu 0.246
_exptl_absorpt_correction_T_max 0.9124
_exptl_absorpt_correction_T_min 0.9038
_exptl_absorpt_correction_type multi-scan
_exptl_absorpt_process_details '(MULABS; Spek, 2003; Blessing, 1995)'
_exptl_crystal_colour colourless
_exptl_crystal_density_diffrn 1.059
_exptl_crystal_density_method 'not measured'
_exptl_crystal_description block
_exptl_crystal_F_000 1136
_exptl_crystal_size_max 0.42
_exptl_crystal_size_mid 0.39
_exptl_crystal_size_min 0.38
_refine_diff_density_max 0.720
_refine_diff_density_min -0.320
_refine_ls_extinction_method none
_refine_ls_goodness_of_fit_ref 1.010
_refine_ls_hydrogen_treatment constr
_refine_ls_matrix_type full
_refine_ls_number_parameters 298
_refine_ls_number_reflns 5999
_refine_ls_number_restraints 0
_refine_ls_restrained_S_all 1.010
_refine_ls_R_factor_all 0.0793
_refine_ls_R_factor_gt 0.0551
_refine_ls_shift/su_max 0.001
_refine_ls_shift/su_mean 0.000
_refine_ls_structure_factor_coef Fsqd
_refine_ls_weighting_details 'calc w=1/[\s^2^(Fo^2^)+(0.0983P)^2^] where P=(Fo^2^+2Fc^2^)/3'
_refine_ls_weighting_scheme calc
_refine_ls_wR_factor_gt 0.1433
_refine_ls_wR_factor_ref 0.1552
_reflns_number_gt 4342
_reflns_number_total 5999
_reflns_threshold_expression I>2\s(I)
_cod_data_source_file vm2016.cif
_cod_data_source_block I
_cod_depositor_comments
;
The following automatic conversions were performed:
'_symmetry_cell_setting' value 'Monoclinic' changed to 'monoclinic'
according to '/home/saulius/struct/CIF-dictionaries/cif_core.dic'
dictionary named 'cif_core.dic' version 2.4.1 from 2010-06-29.

Automatic conversion script
Id: cif_fix_enum 1527 2010-12-29 10:47:43Z saulius 

The following automatic conversions were performed:

'_symmetry_cell_setting' value 'Monoclinic' changed to 'monoclinic'
according to /home/saulius/struct/CIF-dictionaries/cif_core.dic
dictionary named 'cif_core.dic' version 2.4.1 from 2010-06-29.

Automatic conversion script
Id: cif_fix_values 1715 2011-07-08 13:25:40Z adriana 
;
_cod_original_sg_symbol_H-M 'P 21/n'
_cod_database_code 2224796
_cod_database_fobs_code 2224796

loop_
_symmetry_equiv_pos_as_xyz
'x, y, z'
'-x+1/2, y+1/2, -z+1/2'
'-x, -y, -z'
'x-1/2, -y-1/2, z-1/2'

loop_
_atom_site_type_symbol
_atom_site_label
_atom_site_fract_x
_atom_site_fract_y
_atom_site_fract_z
_atom_site_U_iso_or_equiv
_atom_site_adp_type
_atom_site_calc_flag
_atom_site_refinement_flags
_atom_site_occupancy
_atom_site_disorder_assembly
_atom_site_disorder_group
B B1 0.4152(3) 0.77978(17) 0.68202(11) 0.0359(5) Uani d . 1 . .
S S1 0.56606(7) 0.65306(4) 0.61210(3) 0.04352(18) Uani d . 1 . .
S S2 0.51768(7) 0.83143(4) 0.80904(3) 0.04459(19) Uani d . 1 . .
S S3 0.46045(9) 0.89280(6) 0.57424(4) 0.0682(3) Uani d . 1 . .
C C1 0.5653(2) 0.73852(16) 0.66989(10) 0.0383(5) Uani d . 1 . .
H H1A 0.6039 0.7169 0.7112 0.046 Uiso calc R 1 . .
H H1B 0.6260 0.7844 0.6554 0.046 Uiso calc R 1 . .
C C2 0.7422(3) 0.6237(2) 0.61991(13) 0.0580(7) Uani d . 1 . .
H H2A 0.7602 0.5766 0.5906 0.087 Uiso calc R 1 . .
H H2B 0.7639 0.6059 0.6641 0.087 Uiso calc R 1 . .
H H2C 0.7988 0.6728 0.6093 0.087 Uiso calc R 1 . .
C C3 0.4401(3) 0.86025(15) 0.73206(11) 0.0397(5) Uani d . 1 . .
H H3A 0.3514 0.8877 0.7392 0.048 Uiso calc R 1 . .
H H3B 0.4986 0.9029 0.7116 0.048 Uiso calc R 1 . .
C C4 0.5650(3) 0.9351(2) 0.83934(14) 0.0584(7) Uani d . 1 . .
H H4A 0.6092 0.9291 0.8820 0.088 Uiso calc R 1 . .
H H4B 0.4835 0.9706 0.8423 0.088 Uiso calc R 1 . .
H H4C 0.6280 0.9620 0.8103 0.088 Uiso calc R 1 . .
C C5 0.3466(3) 0.8213(2) 0.61550(12) 0.0547(7) Uani d . 1 . .
H H5A 0.2636 0.8532 0.6262 0.066 Uiso calc R 1 . .
H H5B 0.3188 0.7744 0.5861 0.066 Uiso calc R 1 . .
C C6 0.3446(5) 0.9760(2) 0.54940(17) 0.0845(12) Uani d . 1 . .
H H6A 0.3936 1.0197 0.5260 0.127 Uiso calc R 1 . .
H H6B 0.3050 1.0016 0.5872 0.127 Uiso calc R 1 . .
H H6C 0.2721 0.9520 0.5215 0.127 Uiso calc R 1 . .
C C11 0.3093(2) 0.71146(14) 0.71190(9) 0.0348(5) Uani d . 1 . .
C C12 0.3530(3) 0.64613(18) 0.75270(13) 0.0515(6) Uani d . 1 . .
H H12 0.4479 0.6392 0.7611 0.062 Uiso calc R 1 . .
C C13 0.2638(4) 0.59029(19) 0.78188(15) 0.0620(8) Uani d . 1 . .
H H13 0.2981 0.5471 0.8100 0.074 Uiso calc R 1 . .
C C14 0.1245(3) 0.59827(18) 0.76956(14) 0.0593(8) Uani d . 1 . .
H H14 0.0629 0.5601 0.7886 0.071 Uiso calc R 1 . .
C C15 0.0777(3) 0.6619(2) 0.72964(13) 0.0573(7) Uani d . 1 . .
H H15 -0.0173 0.6683 0.7212 0.069 Uiso calc R 1 . .
C C16 0.1677(3) 0.71714(18) 0.70135(11) 0.0449(6) Uani d . 1 . .
H H16 0.1322 0.7606 0.6737 0.054 Uiso calc R 1 . .
N N1 0.5861(2) 0.65794(14) 0.39600(8) 0.0396(5) Uani d . 1 . .
C C21 0.5628(3) 0.6327(2) 0.32574(10) 0.0531(7) Uani d . 1 . .
H H21A 0.5438 0.6850 0.3005 0.064 Uiso calc R 1 . .
H H21B 0.6480 0.6078 0.3104 0.064 Uiso calc R 1 . .
C C22 0.4488(4) 0.5700(3) 0.31219(14) 0.0858(12) Uani d . 1 . .
H H22A 0.3639 0.5933 0.3291 0.103 Uiso calc R 1 . .
H H22B 0.4698 0.5161 0.3352 0.103 Uiso calc R 1 . .
C C23 0.4255(5) 0.5507(3) 0.24087(17) 0.1044(16) Uani d . 1 . .
H H23A 0.5147 0.5425 0.2215 0.125 Uiso calc R 1 . .
H H23B 0.3743 0.4966 0.2361 0.125 Uiso calc R 1 . .
C C24 0.3540(5) 0.6152(3) 0.20706(19) 0.1017(14) Uani d . 1 . .
H H24A 0.3438 0.5994 0.1617 0.153 Uiso calc R 1 . .
H H24B 0.4045 0.6690 0.2111 0.153 Uiso calc R 1 . .
H H24C 0.2640 0.6223 0.2248 0.153 Uiso calc R 1 . .
C C31 0.4585(2) 0.69867(18) 0.42244(10) 0.0432(6) Uani d . 1 . .
H H31A 0.3856 0.6552 0.4219 0.052 Uiso calc R 1 . .
H H31B 0.4785 0.7144 0.4677 0.052 Uiso calc R 1 . .
C C32 0.4051(3) 0.7766(2) 0.38756(12) 0.0551(7) Uani d . 1 . .
H H32A 0.3894 0.7630 0.3416 0.066 Uiso calc R 1 . .
H H32B 0.4734 0.8228 0.3911 0.066 Uiso calc R 1 . .
C C33 0.2732(3) 0.8065(2) 0.41532(13) 0.0550(7) Uani d . 1 . .
H H33A 0.2051 0.7602 0.4115 0.066 Uiso calc R 1 . .
H H33B 0.2891 0.8192 0.4614 0.066 Uiso calc R 1 . .
C C34 0.2171(4) 0.8853(3) 0.38171(17) 0.0761(10) Uani d . 1 . .
H H34A 0.1329 0.9029 0.4015 0.114 Uiso calc R 1 . .
H H34B 0.1982 0.8725 0.3363 0.114 Uiso calc R 1 . .
H H34C 0.2839 0.9315 0.3856 0.114 Uiso calc R 1 . .
C C41 0.6161(2) 0.58012(17) 0.43699(10) 0.0404(5) Uani d . 1 . .
H H41A 0.5374 0.5410 0.4325 0.048 Uiso calc R 1 . .
H H41B 0.6234 0.5985 0.4823 0.048 Uiso calc R 1 . .
C C42 0.7434(3) 0.53021(17) 0.42250(11) 0.0441(6) Uani d . 1 . .
H H42A 0.8242 0.5673 0.4287 0.053 Uiso calc R 1 . .
H H42B 0.7385 0.5110 0.3773 0.053 Uiso calc R 1 . .
C C43 0.7567(3) 0.45311(17) 0.46679(11) 0.0464(6) Uani d . 1 . .
H H43A 0.7564 0.4729 0.5118 0.056 Uiso calc R 1 . .
H H43B 0.6767 0.4157 0.4593 0.056 Uiso calc R 1 . .
C C44 0.8850(3) 0.40157(19) 0.45726(13) 0.0570(7) Uani d . 1 . .
H H44A 0.8882 0.3533 0.4871 0.086 Uiso calc R 1 . .
H H44B 0.9648 0.4379 0.4654 0.086 Uiso calc R 1 . .
H H44C 0.8848 0.3802 0.4132 0.086 Uiso calc R 1 . .
C C51 0.7038(3) 0.72033(18) 0.39848(11) 0.0454(6) Uani d . 1 . .
H H51A 0.6781 0.7702 0.3716 0.054 Uiso calc R 1 . .
H H51B 0.7824 0.6927 0.3788 0.054 Uiso calc R 1 . .
C C52 0.7496(3) 0.7524(2) 0.46443(13) 0.0550(7) Uani d . 1 . .
H H52A 0.6735 0.7825 0.4843 0.066 Uiso calc R 1 . .
H H52B 0.7762 0.7035 0.4921 0.066 Uiso calc R 1 . .
C C53 0.8687(3) 0.8124(2) 0.45910(16) 0.0638(8) Uani d . 1 . .
H H53A 0.8417 0.8602 0.4304 0.077 Uiso calc R 1 . .
H H53B 0.9442 0.7816 0.4394 0.077 Uiso calc R 1 . .
C C54 0.9186(5) 0.8482(3) 0.5233(2) 0.0880(12) Uani d . 1 . .
H H54A 0.9946 0.8873 0.5169 0.132 Uiso calc R 1 . .
H H54B 0.9490 0.8014 0.5515 0.132 Uiso calc R 1 . .
H H54C 0.8445 0.8791 0.5431 0.132 Uiso calc R 1 . .

loop_
_atom_site_aniso_label
_atom_site_aniso_U_11
_atom_site_aniso_U_22
_atom_site_aniso_U_33
_atom_site_aniso_U_12
_atom_site_aniso_U_13
_atom_site_aniso_U_23
B1 0.0354(13) 0.0366(14) 0.0357(11) -0.0025(12) 0.0024(10) 0.0031(10)
S1 0.0477(4) 0.0445(4) 0.0385(3) -0.0020(3) 0.0025(2) -0.0098(2)
S2 0.0522(4) 0.0429(4) 0.0391(3) -0.0079(3) 0.0075(2) -0.0054(2)
S3 0.0601(5) 0.0804(6) 0.0645(4) -0.0095(4) 0.0053(3) 0.0372(4)
C1 0.0387(13) 0.0389(13) 0.0375(10) -0.0030(11) 0.0055(9) -0.0081(9)
C2 0.0628(19) 0.0598(18) 0.0513(14) 0.0236(15) -0.0014(12) -0.0098(12)
C3 0.0382(13) 0.0340(12) 0.0474(12) 0.0010(10) 0.0069(10) 0.0019(9)
C4 0.0533(17) 0.0574(18) 0.0649(16) -0.0126(14) 0.0093(13) -0.0234(13)
C5 0.0454(15) 0.0674(19) 0.0512(14) -0.0094(14) -0.0001(11) 0.0208(13)
C6 0.117(3) 0.057(2) 0.082(2) 0.017(2) 0.044(2) 0.0157(17)
C11 0.0393(12) 0.0332(12) 0.0320(10) -0.0026(10) 0.0050(8) -0.0060(8)
C12 0.0507(16) 0.0463(15) 0.0587(14) 0.0045(13) 0.0155(12) 0.0108(12)
C13 0.079(2) 0.0410(15) 0.0687(17) 0.0040(15) 0.0302(15) 0.0095(13)
C14 0.073(2) 0.0422(15) 0.0654(16) -0.0237(15) 0.0324(15) -0.0152(13)
C15 0.0453(15) 0.071(2) 0.0565(15) -0.0218(15) 0.0073(12) -0.0138(14)
C16 0.0412(14) 0.0538(15) 0.0399(11) -0.0074(12) 0.0029(10) -0.0045(10)
N1 0.0335(10) 0.0543(13) 0.0313(9) 0.0039(9) 0.0056(7) 0.0103(8)
C21 0.0553(16) 0.0746(19) 0.0297(11) 0.0172(15) 0.0045(10) 0.0087(11)
C22 0.098(3) 0.110(3) 0.0477(16) -0.026(3) -0.0208(16) -0.0047(17)
C23 0.108(3) 0.134(4) 0.068(2) 0.052(3) -0.033(2) -0.039(2)
C24 0.099(3) 0.130(4) 0.075(2) 0.010(3) -0.016(2) 0.010(2)
C31 0.0317(12) 0.0621(16) 0.0362(11) 0.0033(12) 0.0072(9) 0.0077(10)
C32 0.0435(15) 0.073(2) 0.0490(13) 0.0127(14) 0.0092(11) 0.0139(13)
C33 0.0408(15) 0.0704(19) 0.0537(14) 0.0105(14) 0.0023(11) 0.0007(13)
C34 0.059(2) 0.088(3) 0.082(2) 0.0294(19) 0.0013(16) 0.0093(18)
C41 0.0369(13) 0.0511(14) 0.0333(10) -0.0015(11) 0.0025(9) 0.0089(9)
C42 0.0432(14) 0.0498(15) 0.0395(11) 0.0011(12) 0.0024(10) 0.0050(10)
C43 0.0500(15) 0.0467(15) 0.0421(12) -0.0023(12) -0.0018(10) 0.0039(10)
C44 0.069(2) 0.0479(16) 0.0543(14) 0.0092(15) -0.0008(13) -0.0012(12)
C51 0.0364(13) 0.0525(15) 0.0481(12) 0.0035(12) 0.0133(10) 0.0163(11)
C52 0.0457(16) 0.0625(18) 0.0573(15) -0.0082(14) 0.0094(12) 0.0043(13)
C53 0.0512(18) 0.0590(19) 0.082(2) -0.0114(15) 0.0116(15) 0.0012(15)
C54 0.082(3) 0.081(3) 0.101(3) -0.024(2) 0.003(2) -0.019(2)

loop_
_atom_type_symbol
_atom_type_description
_atom_type_scat_dispersion_real
_atom_type_scat_dispersion_imag
_atom_type_scat_source
C C 0.0033 0.0016 'International Tables Vol C Tables 4.2.6.8 and 6.1.1.4'
H H 0.0000 0.0000 'International Tables Vol C Tables 4.2.6.8 and 6.1.1.4'
B B 0.0013 0.0007 'International Tables Vol C Tables 4.2.6.8 and 6.1.1.4'
N N 0.0061 0.0033 'International Tables Vol C Tables 4.2.6.8 and 6.1.1.4'
S S 0.1246 0.1234 'International Tables Vol C Tables 4.2.6.8 and 6.1.1.4'

loop_
_geom_angle_atom_site_label_1
_geom_angle_atom_site_label_2
_geom_angle_atom_site_label_3
_geom_angle_site_symmetry_1
_geom_angle_site_symmetry_3
_geom_angle
_geom_angle_publ_flag
C11 B1 C1 . . 113.1(2) ?
C11 B1 C3 . . 109.90(17) ?
C1 B1 C3 . . 106.64(19) ?
C11 B1 C5 . . 109.4(2) ?
C1 B1 C5 . . 111.48(19) ?
C3 B1 C5 . . 106.1(2) ?
C2 S1 C1 . . 99.11(13) ?
C4 S2 C3 . . 100.46(13) ?
C6 S3 C5 . . 100.82(16) ?
B1 C1 S1 . . 115.02(16) ?
B1 C1 H1A . . 108.5 ?
S1 C1 H1A . . 108.5 ?
B1 C1 H1B . . 108.5 ?
S1 C1 H1B . . 108.5 ?
H1A C1 H1B . . 107.5 ?
S1 C2 H2A . . 109.5 ?
S1 C2 H2B . . 109.5 ?
H2A C2 H2B . . 109.5 ?
S1 C2 H2C . . 109.5 ?
H2A C2 H2C . . 109.5 ?
H2B C2 H2C . . 109.5 ?
B1 C3 S2 . . 114.75(16) ?
B1 C3 H3A . . 108.6 ?
S2 C3 H3A . . 108.6 ?
B1 C3 H3B . . 108.6 ?
S2 C3 H3B . . 108.6 ?
H3A C3 H3B . . 107.6 ?
S2 C4 H4A . . 109.5 ?
S2 C4 H4B . . 109.5 ?
H4A C4 H4B . . 109.5 ?
S2 C4 H4C . . 109.5 ?
H4A C4 H4C . . 109.5 ?
H4B C4 H4C . . 109.5 ?
B1 C5 S3 . . 113.57(18) ?
B1 C5 H5A . . 108.9 ?
S3 C5 H5A . . 108.9 ?
B1 C5 H5B . . 108.9 ?
S3 C5 H5B . . 108.9 ?
H5A C5 H5B . . 107.7 ?
S3 C6 H6A . . 109.5 ?
S3 C6 H6B . . 109.5 ?
H6A C6 H6B . . 109.5 ?
S3 C6 H6C . . 109.5 ?
H6A C6 H6C . . 109.5 ?
H6B C6 H6C . . 109.5 ?
C12 C11 C16 . . 115.1(2) ?
C12 C11 B1 . . 122.0(2) ?
C16 C11 B1 . . 122.8(2) ?
C11 C12 C13 . . 123.0(3) ?
C11 C12 H12 . . 118.5 ?
C13 C12 H12 . . 118.5 ?
C14 C13 C12 . . 119.6(3) ?
C14 C13 H13 . . 120.2 ?
C12 C13 H13 . . 120.2 ?
C15 C14 C13 . . 119.0(3) ?
C15 C14 H14 . . 120.5 ?
C13 C14 H14 . . 120.5 ?
C14 C15 C16 . . 120.6(3) ?
C14 C15 H15 . . 119.7 ?
C16 C15 H15 . . 119.7 ?
C15 C16 C11 . . 122.6(3) ?
C15 C16 H16 . . 118.7 ?
C11 C16 H16 . . 118.7 ?
C41 N1 C51 . . 111.63(18) ?
C41 N1 C21 . . 110.7(2) ?
C51 N1 C21 . . 106.63(18) ?
C41 N1 C31 . . 106.10(16) ?
C51 N1 C31 . . 110.8(2) ?
C21 N1 C31 . . 111.09(18) ?
C22 C21 N1 . . 115.5(2) ?
C22 C21 H21A . . 108.4 ?
N1 C21 H21A . . 108.4 ?
C22 C21 H21B . . 108.4 ?
N1 C21 H21B . . 108.4 ?
H21A C21 H21B . . 107.5 ?
C21 C22 C23 . . 113.2(3) ?
C21 C22 H22A . . 108.9 ?
C23 C22 H22A . . 108.9 ?
C21 C22 H22B . . 108.9 ?
C23 C22 H22B . . 108.9 ?
H22A C22 H22B . . 107.8 ?
C24 C23 C22 . . 113.6(4) ?
C24 C23 H23A . . 108.8 ?
C22 C23 H23A . . 108.8 ?
C24 C23 H23B . . 108.8 ?
C22 C23 H23B . . 108.8 ?
H23A C23 H23B . . 107.7 ?
C23 C24 H24A . . 109.5 ?
C23 C24 H24B . . 109.5 ?
H24A C24 H24B . . 109.5 ?
C23 C24 H24C . . 109.5 ?
H24A C24 H24C . . 109.5 ?
H24B C24 H24C . . 109.5 ?
C32 C31 N1 . . 116.09(18) ?
C32 C31 H31A . . 108.3 ?
N1 C31 H31A . . 108.3 ?
C32 C31 H31B . . 108.3 ?
N1 C31 H31B . . 108.3 ?
H31A C31 H31B . . 107.4 ?
C31 C32 C33 . . 110.8(2) ?
C31 C32 H32A . . 109.5 ?
C33 C32 H32A . . 109.5 ?
C31 C32 H32B . . 109.5 ?
C33 C32 H32B . . 109.5 ?
H32A C32 H32B . . 108.1 ?
C34 C33 C32 . . 112.2(2) ?
C34 C33 H33A . . 109.2 ?
C32 C33 H33A . . 109.2 ?
C34 C33 H33B . . 109.2 ?
C32 C33 H33B . . 109.2 ?
H33A C33 H33B . . 107.9 ?
C33 C34 H34A . . 109.5 ?
C33 C34 H34B . . 109.5 ?
H34A C34 H34B . . 109.5 ?
C33 C34 H34C . . 109.5 ?
H34A C34 H34C . . 109.5 ?
H34B C34 H34C . . 109.5 ?
N1 C41 C42 . . 116.60(18) ?
N1 C41 H41A . . 108.1 ?
C42 C41 H41A . . 108.1 ?
N1 C41 H41B . . 108.1 ?
C42 C41 H41B . . 108.1 ?
H41A C41 H41B . . 107.3 ?
C41 C42 C43 . . 109.9(2) ?
C41 C42 H42A . . 109.7 ?
C43 C42 H42A . . 109.7 ?
C41 C42 H42B . . 109.7 ?
C43 C42 H42B . . 109.7 ?
H42A C42 H42B . . 108.2 ?
C44 C43 C42 . . 113.2(2) ?
C44 C43 H43A . . 108.9 ?
C42 C43 H43A . . 108.9 ?
C44 C43 H43B . . 108.9 ?
C42 C43 H43B . . 108.9 ?
H43A C43 H43B . . 107.7 ?
C43 C44 H44A . . 109.5 ?
C43 C44 H44B . . 109.5 ?
H44A C44 H44B . . 109.5 ?
C43 C44 H44C . . 109.5 ?
H44A C44 H44C . . 109.5 ?
H44B C44 H44C . . 109.5 ?
N1 C51 C52 . . 116.39(18) ?
N1 C51 H51A . . 108.2 ?
C52 C51 H51A . . 108.2 ?
N1 C51 H51B . . 108.2 ?
C52 C51 H51B . . 108.2 ?
H51A C51 H51B . . 107.3 ?
C53 C52 C51 . . 110.1(2) ?
C53 C52 H52A . . 109.6 ?
C51 C52 H52A . . 109.6 ?
C53 C52 H52B . . 109.6 ?
C51 C52 H52B . . 109.6 ?
H52A C52 H52B . . 108.2 ?
C52 C53 C54 . . 113.0(3) ?
C52 C53 H53A . . 109.0 ?
C54 C53 H53A . . 109.0 ?
C52 C53 H53B . . 109.0 ?
C54 C53 H53B . . 109.0 ?
H53A C53 H53B . . 107.8 ?
C53 C54 H54A . . 109.5 ?
C53 C54 H54B . . 109.5 ?
H54A C54 H54B . . 109.5 ?
C53 C54 H54C . . 109.5 ?
H54A C54 H54C . . 109.5 ?
H54B C54 H54C . . 109.5 ?

loop_
_geom_bond_atom_site_label_1
_geom_bond_atom_site_label_2
_geom_bond_site_symmetry_2
_geom_bond_distance
_geom_bond_publ_flag
B1 C11 . 1.635(3) ?
B1 C1 . 1.642(4) ?
B1 C3 . 1.651(3) ?
B1 C5 . 1.655(3) ?
S1 C2 . 1.796(3) ?
S1 C1 . 1.804(2) ?
S2 C4 . 1.799(3) ?
S2 C3 . 1.811(2) ?
S3 C6 . 1.796(4) ?
S3 C5 . 1.825(3) ?
C1 H1A . 0.9900 ?
C1 H1B . 0.9900 ?
C2 H2A . 0.9800 ?
C2 H2B . 0.9800 ?
C2 H2C . 0.9800 ?
C3 H3A . 0.9900 ?
C3 H3B . 0.9900 ?
C4 H4A . 0.9800 ?
C4 H4B . 0.9800 ?
C4 H4C . 0.9800 ?
C5 H5A . 0.9900 ?
C5 H5B . 0.9900 ?
C6 H6A . 0.9800 ?
C6 H6B . 0.9800 ?
C6 H6C . 0.9800 ?
C11 C12 . 1.390(4) ?
C11 C16 . 1.406(3) ?
C12 C13 . 1.396(4) ?
C12 H12 . 0.9500 ?
C13 C14 . 1.391(5) ?
C13 H13 . 0.9500 ?
C14 C15 . 1.369(5) ?
C14 H14 . 0.9500 ?
C15 C16 . 1.387(4) ?
C15 H15 . 0.9500 ?
C16 H16 . 0.9500 ?
N1 C41 . 1.513(3) ?
N1 C51 . 1.516(3) ?
N1 C21 . 1.529(3) ?
N1 C31 . 1.531(3) ?
C21 C22 . 1.511(5) ?
C21 H21A . 0.9900 ?
C21 H21B . 0.9900 ?
C22 C23 . 1.529(4) ?
C22 H22A . 0.9900 ?
C22 H22B . 0.9900 ?
C23 C24 . 1.406(6) ?
C23 H23A . 0.9900 ?
C23 H23B . 0.9900 ?
C24 H24A . 0.9800 ?
C24 H24B . 0.9800 ?
C24 H24C . 0.9800 ?
C31 C32 . 1.507(4) ?
C31 H31A . 0.9900 ?
C31 H31B . 0.9900 ?
C32 C33 . 1.517(4) ?
C32 H32A . 0.9900 ?
C32 H32B . 0.9900 ?
C33 C34 . 1.514(4) ?
C33 H33A . 0.9900 ?
C33 H33B . 0.9900 ?
C34 H34A . 0.9800 ?
C34 H34B . 0.9800 ?
C34 H34C . 0.9800 ?
C41 C42 . 1.518(4) ?
C41 H41A . 0.9900 ?
C41 H41B . 0.9900 ?
C42 C43 . 1.525(3) ?
C42 H42A . 0.9900 ?
C42 H42B . 0.9900 ?
C43 C44 . 1.519(4) ?
C43 H43A . 0.9900 ?
C43 H43B . 0.9900 ?
C44 H44A . 0.9800 ?
C44 H44B . 0.9800 ?
C44 H44C . 0.9800 ?
C51 C52 . 1.518(4) ?
C51 H51A . 0.9900 ?
C51 H51B . 0.9900 ?
C52 C53 . 1.510(4) ?
C52 H52A . 0.9900 ?
C52 H52B . 0.9900 ?
C53 C54 . 1.519(5) ?
C53 H53A . 0.9900 ?
C53 H53B . 0.9900 ?
C54 H54A . 0.9800 ?
C54 H54B . 0.9800 ?
C54 H54C . 0.9800 ?

loop_
_geom_torsion_atom_site_label_1
_geom_torsion_atom_site_label_2
_geom_torsion_atom_site_label_3
_geom_torsion_atom_site_label_4
_geom_torsion_site_symmetry_1
_geom_torsion_site_symmetry_2
_geom_torsion_site_symmetry_3
_geom_torsion_site_symmetry_4
_geom_torsion
_geom_torsion_publ_flag
C11 B1 C1 S1 . . . . 63.1(2) ?
C3 B1 C1 S1 . . . . -176.06(15) ?
C5 B1 C1 S1 . . . . -60.7(3) ?
C2 S1 C1 B1 . . . . -175.47(18) ?
C11 B1 C3 S2 . . . . 62.7(2) ?
C1 B1 C3 S2 . . . . -60.2(2) ?
C5 B1 C3 S2 . . . . -179.10(16) ?
C4 S2 C3 B1 . . . . 166.25(18) ?
C11 B1 C5 S3 . . . . -175.62(18) ?
C1 B1 C5 S3 . . . . -49.8(3) ?
C3 B1 C5 S3 . . . . 65.9(2) ?
C6 S3 C5 B1 . . . . -139.8(2) ?
C1 B1 C11 C12 . . . . 31.9(3) ?
C3 B1 C11 C12 . . . . -87.1(3) ?
C5 B1 C11 C12 . . . . 156.8(2) ?
C1 B1 C11 C16 . . . . -151.8(2) ?
C3 B1 C11 C16 . . . . 89.2(3) ?
C5 B1 C11 C16 . . . . -26.9(3) ?
C16 C11 C12 C13 . . . . -0.6(4) ?
B1 C11 C12 C13 . . . . 176.0(2) ?
C11 C12 C13 C14 . . . . 1.0(4) ?
C12 C13 C14 C15 . . . . -1.0(4) ?
C13 C14 C15 C16 . . . . 0.6(4) ?
C14 C15 C16 C11 . . . . -0.2(4) ?
C12 C11 C16 C15 . . . . 0.2(3) ?
B1 C11 C16 C15 . . . . -176.3(2) ?
C41 N1 C21 C22 . . . . 58.3(3) ?
C51 N1 C21 C22 . . . . 179.9(3) ?
C31 N1 C21 C22 . . . . -59.3(3) ?
N1 C21 C22 C23 . . . . 177.0(3) ?
C21 C22 C23 C24 . . . . -77.8(5) ?
C41 N1 C31 C32 . . . . -177.9(2) ?
C51 N1 C31 C32 . . . . 60.7(3) ?
C21 N1 C31 C32 . . . . -57.6(3) ?
N1 C31 C32 C33 . . . . 175.7(2) ?
C31 C32 C33 C34 . . . . 179.5(3) ?
C51 N1 C41 C42 . . . . -56.3(3) ?
C21 N1 C41 C42 . . . . 62.3(3) ?
C31 N1 C41 C42 . . . . -177.1(2) ?
N1 C41 C42 C43 . . . . -178.7(2) ?
C41 C42 C43 C44 . . . . -177.6(2) ?
C41 N1 C51 C52 . . . . -56.9(3) ?
C21 N1 C51 C52 . . . . -177.9(2) ?
C31 N1 C51 C52 . . . . 61.1(3) ?
N1 C51 C52 C53 . . . . 178.9(2) ?
C51 C52 C53 C54 . . . . 179.1(3) ?

loop_
_cod_related_entry_id
_cod_related_entry_database
_cod_related_entry_code
1 ChemSpider 30655986
